data_2002849
loop_
_publ_author_name
'Mueller-Buschbaum, Hk'

_publ_section_title
;
Zur Struktur der A-Form der Sesquioxide der Seltenen Erden. II
Strukturuntersuchung an Nd2 O3
;
_journal_name_full
;
Zeitschrift fuer Anorganische und Allgemeine Chemie
;
_journal_page_first 6
_journal_page_last 10
_journal_paper_doi 10.1002/zaac.19663430103
_journal_volume 343
_journal_year 1966
_chemical_formula_structural 'Nd2 O3'
_chemical_formula_sum 'Nd2 O3'
_chemical_name_systematic 'Neodymium oxide - A-form'
_space_group_IT_number 194
_symmetry_cell_setting hexagonal
_symmetry_Int_Tables_number 194
_symmetry_space_group_name_Hall '-P 6c 2c'
_symmetry_space_group_name_H-M 'P 63/m m c'
_cell_angle_alpha 90
_cell_angle_beta 90
_cell_angle_gamma 120
_cell_formula_units_Z 1
_cell_length_a 3.83
_cell_length_b 3.83
_cell_length_c 6.01
_cell_volume 76.3
_refine_ls_R_factor_all 0.11
_cod_database_code 2002849

loop_
_symmetry_equiv_pos_as_xyz
x,y,z
-y,x-y,z
y-x,-x,z
-y,-x,z
y-x,y,z
x,x-y,z
-x,-y,-z
y,y-x,-z
x-y,x,-z
y,x,-z
x-y,-y,-z
-x,y-x,-z
-x,-y,1/2+z
y,y-x,1/2+z
x-y,x,1/2+z
y,x,1/2+z
x-y,-y,1/2+z
-x,y-x,1/2+z
x,y,1/2-z
-y,x-y,1/2-z
y-x,-x,1/2-z
-y,-x,1/2-z
y-x,y,1/2-z
x,x-y,1/2-z

loop_
_atom_site_label
_atom_site_type_symbol
_atom_site_symmetry_multiplicity
_atom_site_Wyckoff_symbol
_atom_site_fract_x
_atom_site_fract_y
_atom_site_fract_z
_atom_site_occupancy
_atom_site_attached_hydrogens
_atom_site_calc_flag
Nd1 Nd3+ 4 f 0.3333 0.6667 0.234 0.5 0 d
O1 O2- 4 f 0.3333 0.6667 0.636 0.5 0 d
O2 O2- 2 a 0. 0. 0. 0.5 0 d

loop_
_atom_type_symbol
_atom_type_oxidation_number
Nd3+ 3.000
O2- -2.000

loop_
_cod_related_entry_id
_cod_related_entry_database
_cod_related_entry_code
1 ChemSpider 140158
